data_7206796
loop_
_publ_author_name
'Chen, Wei'
'Chu, Jinfeng'
'Mutikainen, Ilpo'
'Reedijk, Jan'
'Turpeinen, Urho'
'Song, Yu-Fei'

_publ_section_title
;
 Tripodal bis(imidazole)-based ligands and their chelation to copper(ii)
;
_journal_issue 24
_journal_name_full CrystEngComm
_journal_page_first 7299
_journal_paper_doi 10.1039/c1ce05556a
_journal_volume 13
_journal_year 2011
_chemical_formula_sum 'C12 H22 Cl Cu N5 O11'
_chemical_formula_weight 511.34
_chemical_name_systematic
;
?
;
_space_group_IT_number 2
_symmetry_cell_setting triclinic
_symmetry_space_group_name_Hall '-P 1'
_symmetry_space_group_name_H-M 'P -1'
_atom_sites_solution_hydrogens geom
_atom_sites_solution_primary direct
_atom_sites_solution_secondary difmap
_audit_creation_method SHELXL-97
_cell_angle_alpha 85.330(7)
_cell_angle_beta 87.060(6)
_cell_angle_gamma 80.222(7)
_cell_formula_units_Z 2
_cell_length_a 7.6833(18)
_cell_length_b 9.5255(19)
_cell_length_c 13.551(4)
_cell_measurement_reflns_used 3354
_cell_measurement_temperature 93(2)
_cell_measurement_theta_max 27.50
_cell_measurement_theta_min 3.02
_cell_volume 973.4(4)
_computing_cell_refinement 'CrystalClear (Rigaku Inc., 2008)'
_computing_data_collection 'CrystalClear (Rigaku Inc., 2008)'
_computing_data_reduction 'CrystalClear (Rigaku Inc., 2008)'
_computing_structure_refinement 'SHELXL-97 (Sheldrick, 1997)'
_computing_structure_solution 'SHELXS-97 (Sheldrick, 1990)'
_diffrn_ambient_temperature 93(2)
_diffrn_detector_area_resol_mean 28.5714
_diffrn_measured_fraction_theta_full 0.991
_diffrn_measured_fraction_theta_max 0.991
_diffrn_measurement_device_type AFC10/Saturn724+
_diffrn_measurement_method Multi-scan
_diffrn_radiation_monochromator graphite
_diffrn_radiation_source 'Rotating Anode'
_diffrn_radiation_type MoK\a
_diffrn_radiation_wavelength 0.71073
_diffrn_reflns_av_R_equivalents 0.0252
_diffrn_reflns_av_sigmaI/netI 0.0368
_diffrn_reflns_limit_h_max 9
_diffrn_reflns_limit_h_min -9
_diffrn_reflns_limit_k_max 12
_diffrn_reflns_limit_k_min -11
_diffrn_reflns_limit_l_max 17
_diffrn_reflns_limit_l_min -17
_diffrn_reflns_number 9849
_diffrn_reflns_theta_full 27.48
_diffrn_reflns_theta_max 27.48
_diffrn_reflns_theta_min 3.02
_diffrn_standards_decay_% 0
_diffrn_standards_interval_count 0
_diffrn_standards_interval_time 0
_diffrn_standards_number 0
_exptl_absorpt_coefficient_mu 1.328
_exptl_absorpt_correction_T_max 0.8086
_exptl_absorpt_correction_T_min 0.6186
_exptl_absorpt_correction_type empirical
_exptl_crystal_colour Blue
_exptl_crystal_density_diffrn 1.745
_exptl_crystal_density_method 'not measured'
_exptl_crystal_description Block
_exptl_crystal_F_000 526
_exptl_crystal_size_max 0.40
_exptl_crystal_size_mid 0.20
_exptl_crystal_size_min 0.17
_refine_diff_density_max 0.684
_refine_diff_density_min -0.420
_refine_diff_density_rms 0.068
_refine_ls_extinction_method none
_refine_ls_goodness_of_fit_ref 1.003
_refine_ls_hydrogen_treatment mixed
_refine_ls_matrix_type full
_refine_ls_number_parameters 313
_refine_ls_number_reflns 4417
_refine_ls_number_restraints 9
_refine_ls_restrained_S_all 1.002
_refine_ls_R_factor_all 0.0335
_refine_ls_R_factor_gt 0.0277
_refine_ls_shift/su_max 0.001
_refine_ls_shift/su_mean 0.000
_refine_ls_structure_factor_coef Fsqd
_refine_ls_weighting_details 'calc w=1/[\s^2^(Fo^2^)+(0.0366P)^2^+0.3600P] where P=(Fo^2^+2Fc^2^)/3'
_refine_ls_weighting_scheme calc
_refine_ls_wR_factor_gt 0.0693
_refine_ls_wR_factor_ref 0.0714
_reflns_number_gt 3835
_reflns_number_total 4417
_reflns_threshold_expression >2sigma(I)
_cod_data_source_file c1ce05556a.txt
_cod_data_source_block 3
_cod_depositor_comments
;
The following automatic conversions were performed:

'_symmetry_cell_setting' value 'Triclinic' changed to 'triclinic'
according to /home/saulius/struct/CIF-dictionaries/cif_core.dic
dictionary named 'cif_core.dic' version 2.4.1 from
2010-06-29.

'_exptl_absorpt_correction_type' value 'Empirical'
changed to 'empirical' according to
/home/saulius/struct/CIF-dictionaries/cif_core.dic dictionary named
'cif_core.dic' version 2.4.1 from 2010-06-29.

Automatic conversion script
Id: cif_fix_values 1715 2011-07-08 13:25:40Z adriana 
;
_cod_original_sg_symbol_H-M P-1
_cod_database_code 7206796

loop_
_symmetry_equiv_pos_as_xyz
'x, y, z'
'-x, -y, -z'

loop_
_atom_site_label
_atom_site_type_symbol
_atom_site_fract_x
_atom_site_fract_y
_atom_site_fract_z
_atom_site_U_iso_or_equiv
_atom_site_adp_type
_atom_site_occupancy
_atom_site_symmetry_multiplicity
_atom_site_calc_flag
_atom_site_refinement_flags
Cu1 Cu 0.30413(3) 0.48816(2) 0.669218(15) 0.00932(7) Uani 1 1 d .
O1 O 0.39755(17) 0.29482(13) 0.72271(9) 0.0105(3) Uani 1 1 d .
O2 O 0.47306(17) 0.07501(13) 0.67016(10) 0.0135(3) Uani 1 1 d .
O3 O 0.29356(18) 0.39849(13) 0.54524(9) 0.0125(3) Uani 1 1 d .
O4 O 0.32455(18) 0.17874(14) 0.49202(9) 0.0141(3) Uani 1 1 d .
O5 O 0.61283(18) 0.52077(14) 0.64504(10) 0.0130(3) Uani 1 1 d D
N1 N 0.2259(2) 0.68142(16) 0.60496(11) 0.0100(3) Uani 1 1 d .
N2 N 0.2501(2) 0.90434(17) 0.56096(11) 0.0106(3) Uani 1 1 d .
N3 N 0.2928(2) 0.57196(16) 0.79778(11) 0.0108(3) Uani 1 1 d .
N4 N 0.2604(2) 0.73999(18) 0.90217(11) 0.0124(3) Uani 1 1 d .
N5 N 0.5599(2) 0.78769(18) 0.71527(11) 0.0100(3) Uani 1 1 d .
C1 C 0.1565(2) 0.7179(2) 0.51256(13) 0.0125(4) Uani 1 1 d .
H1 H 0.1061 0.6566 0.4746 0.015 Uiso 1 1 calc R
C2 C 0.1719(2) 0.8554(2) 0.48485(13) 0.0127(4) Uani 1 1 d .
H2 H 0.1357 0.9075 0.4245 0.015 Uiso 1 1 calc R
C3 C 0.2801(2) 0.79785(19) 0.63210(13) 0.0094(3) Uani 1 1 d .
C4 C 0.2439(3) 0.5154(2) 0.88949(13) 0.0148(4) Uani 1 1 d .
H4 H 0.2269 0.4194 0.9048 0.018 Uiso 1 1 calc R
C5 C 0.2236(3) 0.6186(2) 0.95484(14) 0.0164(4) Uani 1 1 d .
H5 H 0.1905 0.6086 1.0232 0.020 Uiso 1 1 calc R
C6 C 0.3030(2) 0.70785(19) 0.80797(13) 0.0102(4) Uani 1 1 d .
C7 C 0.3599(2) 0.81033(19) 0.72917(13) 0.0094(3) Uani 1 1 d .
H7 H 0.3190 0.9093 0.7498 0.011 Uiso 1 1 calc R
C8 C 0.6617(2) 0.8075(2) 0.80459(13) 0.0128(4) Uani 1 1 d .
H8 H 0.5853 0.8759 0.8473 0.015 Uiso 1 1 calc R
C9 C 0.8234(3) 0.8717(2) 0.76737(16) 0.0203(4) Uani 1 1 d .
H9A H 0.8936 0.8830 0.8237 0.024 Uiso 1 1 calc R
H9B H 0.7855 0.9653 0.7324 0.024 Uiso 1 1 calc R
H9C H 0.8953 0.8083 0.7220 0.024 Uiso 1 1 calc R
C10 C 0.7127(3) 0.6662(2) 0.86457(14) 0.0181(4) Uani 1 1 d .
H10A H 0.6062 0.6255 0.8842 0.022 Uiso 1 1 calc R
H10B H 0.7726 0.6818 0.9239 0.022 Uiso 1 1 calc R
H10C H 0.7924 0.6000 0.8243 0.022 Uiso 1 1 calc R
C11 C 0.4095(2) 0.2022(2) 0.65806(13) 0.0107(4) Uani 1 1 d .
C12 C 0.3360(2) 0.26206(19) 0.55548(13) 0.0107(4) Uani 1 1 d .
Cl1 Cl -0.03641(6) 0.25894(5) 0.76217(3) 0.01387(11) Uani 1 1 d .
O6 O 0.00394(19) 0.39435(16) 0.71886(12) 0.0243(3) Uani 1 1 d .
O7 O 0.06448(19) 0.14315(15) 0.71133(11) 0.0194(3) Uani 1 1 d .
O8 O -0.22296(19) 0.26060(16) 0.75295(12) 0.0251(3) Uani 1 1 d .
O9 O 0.0072(2) 0.24283(17) 0.86496(11) 0.0301(4) Uani 1 1 d .
O10 O 0.5016(2) 0.16216(17) 0.90900(11) 0.0226(3) Uani 1 1 d D
O11 O 0.2370(2) 0.01247(15) 0.96341(11) 0.0205(3) Uani 1 1 d D
H2N H 0.284(3) 0.986(3) 0.560(2) 0.034(7) Uiso 1 1 d .
H4N H 0.259(3) 0.820(3) 0.9215(17) 0.020(6) Uiso 1 1 d .
H5A H 0.594(3) 0.695(3) 0.6947(18) 0.030(7) Uiso 1 1 d .
H5B H 0.580(3) 0.847(3) 0.6662(18) 0.022(6) Uiso 1 1 d .
H00A H 0.486(3) 0.207(3) 0.8555(12) 0.050(9) Uiso 1 1 d D
H00B H 0.6053(17) 0.126(3) 0.9136(19) 0.045(9) Uiso 1 1 d D
H01A H 0.1493(19) 0.063(2) 0.9411(18) 0.031(7) Uiso 1 1 d D
H01B H 0.323(2) 0.051(3) 0.949(2) 0.049(9) Uiso 1 1 d D
H05A H 0.664(3) 0.4474(18) 0.6734(16) 0.038(8) Uiso 1 1 d D
H05B H 0.658(4) 0.531(3) 0.5895(10) 0.052(9) Uiso 1 1 d D

loop_
_atom_site_aniso_label
_atom_site_aniso_U_11
_atom_site_aniso_U_22
_atom_site_aniso_U_33
_atom_site_aniso_U_23
_atom_site_aniso_U_13
_atom_site_aniso_U_12
Cu1 0.01323(12) 0.00596(12) 0.00861(11) -0.00068(8) -0.00004(8) -0.00124(8)
O1 0.0123(6) 0.0071(6) 0.0123(6) -0.0003(5) -0.0007(5) -0.0018(5)
O2 0.0147(7) 0.0068(7) 0.0180(7) 0.0008(5) 0.0002(5) -0.0002(5)
O3 0.0201(7) 0.0066(7) 0.0105(6) -0.0003(5) -0.0011(5) -0.0014(5)
O4 0.0208(7) 0.0106(7) 0.0116(6) -0.0028(5) 0.0021(5) -0.0043(5)
O5 0.0143(7) 0.0108(7) 0.0125(7) 0.0003(5) 0.0018(5) 0.0004(5)
N1 0.0099(7) 0.0083(8) 0.0116(7) -0.0017(6) -0.0007(6) -0.0005(6)
N2 0.0135(8) 0.0075(8) 0.0107(7) -0.0005(6) -0.0013(6) -0.0013(6)
N3 0.0126(8) 0.0103(8) 0.0095(7) -0.0007(6) 0.0007(6) -0.0024(6)
N4 0.0183(9) 0.0084(8) 0.0109(7) -0.0025(6) 0.0016(6) -0.0028(6)
N5 0.0105(8) 0.0096(8) 0.0098(7) 0.0006(6) 0.0001(6) -0.0021(6)
C1 0.0129(9) 0.0117(10) 0.0123(9) -0.0025(7) -0.0018(7) 0.0006(7)
C2 0.0148(9) 0.0116(9) 0.0109(8) -0.0005(7) -0.0022(7) 0.0006(7)
C3 0.0096(9) 0.0075(9) 0.0106(8) -0.0010(7) 0.0011(6) 0.0003(7)
C4 0.0203(10) 0.0117(10) 0.0124(9) 0.0003(7) 0.0025(7) -0.0044(8)
C5 0.0239(11) 0.0142(10) 0.0107(9) 0.0005(7) 0.0039(7) -0.0043(8)
C6 0.0107(9) 0.0097(9) 0.0102(8) -0.0018(7) 0.0000(6) -0.0012(7)
C7 0.0087(9) 0.0076(9) 0.0120(8) -0.0017(7) -0.0001(6) -0.0011(7)
C8 0.0136(9) 0.0138(10) 0.0113(8) -0.0024(7) -0.0034(7) -0.0019(7)
C9 0.0158(10) 0.0221(11) 0.0244(11) 0.0023(8) -0.0049(8) -0.0074(8)
C10 0.0199(10) 0.0178(11) 0.0157(9) 0.0030(8) -0.0049(8) -0.0013(8)
C11 0.0084(8) 0.0122(10) 0.0118(8) -0.0003(7) 0.0024(6) -0.0039(7)
C12 0.0097(9) 0.0100(9) 0.0123(8) -0.0008(7) 0.0029(6) -0.0023(7)
Cl1 0.0099(2) 0.0167(2) 0.0144(2) -0.00292(17) -0.00054(16) 0.00036(17)
O6 0.0160(8) 0.0190(8) 0.0380(9) 0.0010(7) 0.0008(6) -0.0048(6)
O7 0.0162(7) 0.0196(8) 0.0235(7) -0.0104(6) 0.0035(6) -0.0028(6)
O8 0.0085(7) 0.0227(8) 0.0429(9) 0.0045(7) -0.0004(6) -0.0029(6)
O9 0.0373(10) 0.0329(10) 0.0144(7) -0.0039(7) -0.0048(6) 0.0125(8)
O10 0.0268(9) 0.0242(9) 0.0152(7) 0.0043(6) -0.0040(6) -0.0016(7)
O11 0.0231(8) 0.0123(8) 0.0253(8) -0.0008(6) -0.0057(7) 0.0005(7)

loop_
_atom_type_symbol
_atom_type_description
_atom_type_scat_dispersion_real
_atom_type_scat_dispersion_imag
_atom_type_scat_source
C C 0.0033 0.0016 'International Tables Vol C Tables 4.2.6.8 and 6.1.1.4'
H H 0.0000 0.0000 'International Tables Vol C Tables 4.2.6.8 and 6.1.1.4'
N N 0.0061 0.0033 'International Tables Vol C Tables 4.2.6.8 and 6.1.1.4'
O O 0.0106 0.0060 'International Tables Vol C Tables 4.2.6.8 and 6.1.1.4'
Cl Cl 0.1484 0.1585 'International Tables Vol C Tables 4.2.6.8 and 6.1.1.4'
Cu Cu 0.3201 1.2651 'International Tables Vol C Tables 4.2.6.8 and 6.1.1.4'

loop_
_geom_angle_atom_site_label_1
_geom_angle_atom_site_label_2
_geom_angle_atom_site_label_3
_geom_angle
O1 Cu1 O3 84.68(5)
O1 Cu1 N3 94.45(6)
O3 Cu1 N3 174.41(6)
O1 Cu1 N1 174.75(6)
O3 Cu1 N1 91.99(6)
N3 Cu1 N1 89.25(6)
C11 O1 Cu1 112.76(12)
C12 O3 Cu1 112.49(11)
H05A O5 H05B 109.4(15)
C3 N1 C1 106.16(15)
C3 N1 Cu1 122.91(12)
C1 N1 Cu1 128.36(12)
C3 N2 C2 108.00(16)
C3 N2 H2N 125.9(18)
C2 N2 H2N 125.8(18)
C6 N3 C4 106.47(15)
C6 N3 Cu1 123.91(12)
C4 N3 Cu1 128.71(13)
C6 N4 C5 107.82(16)
C6 N4 H4N 123.3(17)
C5 N4 H4N 128.9(16)
C8 N5 C7 116.24(14)
C8 N5 H5A 110.4(15)
C7 N5 H5A 106.3(15)
C8 N5 H5B 111.0(16)
C7 N5 H5B 104.8(16)
H5A N5 H5B 108(2)
C2 C1 N1 108.97(16)
C2 C1 H1 125.5
N1 C1 H1 125.5
C1 C2 N2 106.51(16)
C1 C2 H2 126.7
N2 C2 H2 126.7
N1 C3 N2 110.36(16)
N1 C3 C7 125.31(16)
N2 C3 C7 124.32(16)
C5 C4 N3 109.22(17)
C5 C4 H4 125.4
N3 C4 H4 125.4
C4 C5 N4 106.23(17)
C4 C5 H5 126.9
N4 C5 H5 126.9
N3 C6 N4 110.26(16)
N3 C6 C7 125.83(15)
N4 C6 C7 123.87(16)
C6 C7 C3 111.54(15)
C6 C7 N5 111.19(15)
C3 C7 N5 109.22(14)
C6 C7 H7 108.3
C3 C7 H7 108.3
N5 C7 H7 108.3
N5 C8 C10 110.52(15)
N5 C8 C9 107.87(15)
C10 C8 C9 111.67(16)
N5 C8 H8 108.9
C10 C8 H8 108.9
C9 C8 H8 108.9
C8 C9 H9A 109.5
C8 C9 H9B 109.5
H9A C9 H9B 109.5
C8 C9 H9C 109.5
H9A C9 H9C 109.5
H9B C9 H9C 109.5
C8 C10 H10A 109.5
C8 C10 H10B 109.5
H10A C10 H10B 109.5
C8 C10 H10C 109.5
H10A C10 H10C 109.5
H10B C10 H10C 109.5
O2 C11 O1 126.25(17)
O2 C11 C12 119.01(15)
O1 C11 C12 114.74(15)
O4 C12 O3 125.83(17)
O4 C12 C11 119.40(16)
O3 C12 C11 114.77(15)
O7 Cl1 O9 109.36(9)
O7 Cl1 O8 110.18(9)
O9 Cl1 O8 110.28(10)
O7 Cl1 O6 110.21(9)
O9 Cl1 O6 109.05(10)
O8 Cl1 O6 107.74(9)
H00A O10 H00B 110.3(16)
H01A O11 H01B 109.4(16)

loop_
_geom_bond_atom_site_label_1
_geom_bond_atom_site_label_2
_geom_bond_distance
Cu1 O1 1.9543(13)
Cu1 O3 1.9571(13)
Cu1 N3 1.9665(15)
Cu1 N1 1.9812(16)
O1 C11 1.282(2)
O2 C11 1.228(2)
O3 C12 1.283(2)
O4 C12 1.233(2)
O5 H05A 0.817(9)
O5 H05B 0.817(9)
N1 C3 1.333(2)
N1 C1 1.381(2)
N2 C3 1.340(2)
N2 C2 1.371(2)
N2 H2N 0.86(3)
N3 C6 1.329(2)
N3 C4 1.374(2)
N4 C6 1.348(2)
N4 C5 1.372(2)
N4 H4N 0.82(2)
N5 C8 1.516(2)
N5 C7 1.519(2)
N5 H5A 0.94(3)
N5 H5B 0.86(3)
C1 C2 1.356(3)
C1 H1 0.9500
C2 H2 0.9500
C3 C7 1.501(2)
C4 C5 1.360(3)
C4 H4 0.9500
C5 H5 0.9500
C6 C7 1.487(2)
C7 H7 1.0000
C8 C10 1.517(3)
C8 C9 1.521(3)
C8 H8 1.0000
C9 H9A 0.9800
C9 H9B 0.9800
C9 H9C 0.9800
C10 H10A 0.9800
C10 H10B 0.9800
C10 H10C 0.9800
C11 C12 1.555(3)
Cl1 O7 1.4389(14)
Cl1 O9 1.4394(15)
Cl1 O8 1.4425(15)
Cl1 O6 1.4485(16)
O10 H00A 0.815(10)
O10 H00B 0.817(9)
O11 H01A 0.814(9)
O11 H01B 0.818(10)

loop_
_geom_torsion_atom_site_label_1
_geom_torsion_atom_site_label_2
_geom_torsion_atom_site_label_3
_geom_torsion_atom_site_label_4
_geom_torsion
O3 Cu1 O1 C11 -0.05(12)
N3 Cu1 O1 C11 174.40(12)
N1 Cu1 O1 C11 -50.8(6)
O1 Cu1 O3 C12 4.81(12)
N3 Cu1 O3 C12 -76.5(6)
N1 Cu1 O3 C12 -179.26(13)
O1 Cu1 N1 C3 -96.7(6)
O3 Cu1 N1 C3 -147.21(14)
N3 Cu1 N1 C3 38.24(14)
O1 Cu1 N1 C1 62.6(7)
O3 Cu1 N1 C1 12.04(16)
N3 Cu1 N1 C1 -162.51(16)
O1 Cu1 N3 C6 153.23(15)
O3 Cu1 N3 C6 -126.0(6)
N1 Cu1 N3 C6 -23.04(15)
O1 Cu1 N3 C4 -39.19(17)
O3 Cu1 N3 C4 41.6(7)
N1 Cu1 N3 C4 144.53(17)
C3 N1 C1 C2 0.8(2)
Cu1 N1 C1 C2 -161.18(13)
N1 C1 C2 N2 -0.5(2)
C3 N2 C2 C1 0.0(2)
C1 N1 C3 N2 -0.8(2)
Cu1 N1 C3 N2 162.39(12)
C1 N1 C3 C7 178.01(16)
Cu1 N1 C3 C7 -18.8(2)
C2 N2 C3 N1 0.5(2)
C2 N2 C3 C7 -178.30(16)
C6 N3 C4 C5 0.4(2)
Cu1 N3 C4 C5 -168.88(14)
N3 C4 C5 N4 0.1(2)
C6 N4 C5 C4 -0.5(2)
C4 N3 C6 N4 -0.7(2)
Cu1 N3 C6 N4 169.20(12)
C4 N3 C6 C7 176.91(17)
Cu1 N3 C6 C7 -13.2(3)
C5 N4 C6 N3 0.8(2)
C5 N4 C6 C7 -176.91(17)
N3 C6 C7 C3 43.1(2)
N4 C6 C7 C3 -139.56(18)
N3 C6 C7 N5 -79.1(2)
N4 C6 C7 N5 98.3(2)
N1 C3 C7 C6 -25.2(2)
N2 C3 C7 C6 153.47(17)
N1 C3 C7 N5 98.1(2)
N2 C3 C7 N5 -83.2(2)
C8 N5 C7 C6 -60.9(2)
C8 N5 C7 C3 175.63(15)
C7 N5 C8 C10 92.46(19)
C7 N5 C8 C9 -145.20(16)
Cu1 O1 C11 O2 175.51(15)
Cu1 O1 C11 C12 -3.95(18)
Cu1 O3 C12 O4 172.74(15)
Cu1 O3 C12 C11 -7.90(18)
O2 C11 C12 O4 8.1(3)
O1 C11 C12 O4 -172.40(16)
O2 C11 C12 O3 -171.30(16)
O1 C11 C12 O3 8.2(2)
